data_2224216
loop_
_publ_author_name
'Kumar, S. Sathish'
'Kavitha, Helen P.'
'Vennila, Jasmine P.'
'Chakkaravarthi, G.'
'Manivannan, V.'

_publ_section_title
;
 6-Methyl-2,7-diphenyl-1,4-diazepan-5-one
;
_journal_coeditor_code GK2234
_journal_issue 12
_journal_name_full 'Acta Crystallographica Section E'
_journal_page_first o3211
_journal_paper_doi 10.1107/S1600536809049630
_journal_volume 65
_journal_year 2009
_chemical_formula_iupac 'C18 H20 N2 O'
_chemical_formula_moiety 'C18 H20 N2 O'
_chemical_formula_sum 'C18 H20 N2 O'
_chemical_formula_weight 280.36
_chemical_name_systematic
;
6-Methyl-2,7-diphenyl-1,4-diazepan-5-one
;
_space_group_IT_number 14
_symmetry_cell_setting monoclinic
_symmetry_space_group_name_Hall '-P 2ybc'
_symmetry_space_group_name_H-M 'P 1 21/c 1'
_atom_sites_solution_hydrogens geom
_atom_sites_solution_primary direct
_atom_sites_solution_secondary difmap
_audit_creation_method SHELXL-97
_cell_angle_alpha 90.00
_cell_angle_beta 91.167(2)
_cell_angle_gamma 90.00
_cell_formula_units_Z 8
_cell_length_a 10.8621(3)
_cell_length_b 21.3210(7)
_cell_length_c 13.3890(4)
_cell_measurement_reflns_used 2786
_cell_measurement_temperature 295(2)
_cell_measurement_theta_max 27.36
_cell_measurement_theta_min 1.88
_cell_volume 3100.13(16)
_computing_cell_refinement 'SAINT (Bruker, 2004)'
_computing_data_collection 'APEX2 (Bruker, 2004)'
_computing_data_reduction 'SAINT (Bruker, 2004)'
_computing_molecular_graphics 'PLATON (Spek, 2009)'
_computing_publication_material 'SHELXL97 (Sheldrick, 2008)'
_computing_structure_refinement 'SHELXL97 (Sheldrick, 2008)'
_computing_structure_solution 'SHELXS97 (Sheldrick, 2008)'
_diffrn_ambient_temperature 295(2)
_diffrn_measured_fraction_theta_full 0.997
_diffrn_measured_fraction_theta_max 0.997
_diffrn_measurement_device_type 'Bruker Kappa APEXII'
_diffrn_measurement_method '\w and \f'
_diffrn_radiation_monochromator graphite
_diffrn_radiation_source 'fine-focus sealed tube'
_diffrn_radiation_type MoK\a
_diffrn_radiation_wavelength 0.71073
_diffrn_reflns_av_R_equivalents 0.0336
_diffrn_reflns_av_sigmaI/netI 0.0311
_diffrn_reflns_limit_h_max 13
_diffrn_reflns_limit_h_min -14
_diffrn_reflns_limit_k_max 27
_diffrn_reflns_limit_k_min -27
_diffrn_reflns_limit_l_max 17
_diffrn_reflns_limit_l_min -17
_diffrn_reflns_number 32883
_diffrn_reflns_theta_full 27.36
_diffrn_reflns_theta_max 27.36
_diffrn_reflns_theta_min 1.88
_diffrn_standards_decay_% 0
_diffrn_standards_interval_count 0
_diffrn_standards_interval_time 0
_diffrn_standards_number 0
_exptl_absorpt_coefficient_mu 0.075
_exptl_absorpt_correction_T_max 0.9866
_exptl_absorpt_correction_T_min 0.9807
_exptl_absorpt_correction_type multi-scan
_exptl_absorpt_process_details '(SADABS; Sheldrick, 1996)'
_exptl_crystal_colour colourless
_exptl_crystal_density_diffrn 1.201
_exptl_crystal_density_method 'not measured'
_exptl_crystal_description block
_exptl_crystal_F_000 1200
_exptl_crystal_size_max 0.26
_exptl_crystal_size_mid 0.22
_exptl_crystal_size_min 0.18
_refine_diff_density_max 0.255
_refine_diff_density_min -0.177
_refine_ls_extinction_method none
_refine_ls_goodness_of_fit_ref 1.013
_refine_ls_hydrogen_treatment mixed
_refine_ls_matrix_type full
_refine_ls_number_parameters 397
_refine_ls_number_reflns 7003
_refine_ls_number_restraints 1
_refine_ls_restrained_S_all 1.013
_refine_ls_R_factor_all 0.0950
_refine_ls_R_factor_gt 0.0488
_refine_ls_shift/su_max 0.000
_refine_ls_shift/su_mean 0.000
_refine_ls_structure_factor_coef Fsqd
_refine_ls_weighting_details 'calc w=1/[\s^2^(Fo^2^)+(0.0613P)^2^+0.7570P] where P=(Fo^2^+2Fc^2^)/3'
_refine_ls_weighting_scheme calc
_refine_ls_wR_factor_gt 0.1205
_refine_ls_wR_factor_ref 0.1496
_reflns_number_gt 4175
_reflns_number_total 7003
_reflns_threshold_expression I>2\s(I)
_cod_data_source_file gk2234.cif
_cod_data_source_block I
_cod_depositor_comments
;
The following automatic conversions were performed:
'_geom_hbond_publ_flag' value 'Y' changed to 'y' according to
'/home/saulius/struct/CIF-dictionaries/cif_core.dic' dictionary named
'cif_core.dic' version 2.4.1 from 2010-06-29 (5 times).

Automatic conversion script
Id: cif_fix_enum 1527 2010-12-29 10:47:43Z saulius 

The following automatic conversions were performed:

'_geom_hbond_publ_flag' value 'Y' changed to 'y' according to
/home/saulius/struct/CIF-dictionaries/cif_core.dic dictionary named
'cif_core.dic' version 2.4.1 from 2010-06-29 (5 times).

Automatic conversion script
Id: cif_fix_values 1715 2011-07-08 13:25:40Z adriana 
;
_cod_original_sg_symbol_H-M 'P 21/c'
_cod_database_code 2224216
_cod_database_fobs_code 2224216

loop_
_symmetry_equiv_pos_as_xyz
'x, y, z'
'-x, y+1/2, -z+1/2'
'-x, -y, -z'
'x, -y-1/2, z-1/2'

loop_
_atom_site_type_symbol
_atom_site_label
_atom_site_fract_x
_atom_site_fract_y
_atom_site_fract_z
_atom_site_U_iso_or_equiv
_atom_site_adp_type
_atom_site_calc_flag
_atom_site_refinement_flags
_atom_site_occupancy
_atom_site_disorder_assembly
_atom_site_disorder_group
C C1 -0.05795(17) -0.04801(8) 0.11713(12) 0.0485(4) Uani d . 1 . .
C C2 -0.0143(2) -0.10676(9) 0.09516(15) 0.0678(6) Uani d . 1 . .
H H2 0.0593 -0.1202 0.1245 0.081 Uiso calc R 1 . .
C C3 -0.0773(3) -0.14624(10) 0.03052(16) 0.0795(7) Uani d . 1 . .
H H3 -0.0463 -0.1860 0.0173 0.095 Uiso calc R 1 . .
C C4 -0.1837(2) -0.12746(12) -0.01365(17) 0.0785(7) Uani d . 1 . .
H H4 -0.2269 -0.1543 -0.0565 0.094 Uiso calc R 1 . .
C C5 -0.2275(2) -0.06876(13) 0.00506(18) 0.0847(7) Uani d . 1 . .
H H5 -0.2998 -0.0552 -0.0264 0.102 Uiso calc R 1 . .
C C6 -0.16502(19) -0.02932(11) 0.07031(16) 0.0687(6) Uani d . 1 . .
H H6 -0.1961 0.0105 0.0826 0.082 Uiso calc R 1 . .
C C7 0.01134(17) -0.00817(8) 0.19307(12) 0.0473(4) Uani d . 1 . .
H H7 0.0991 -0.0087 0.1775 0.057 Uiso calc R 1 . .
C C8 0.03251(17) 0.10337(7) 0.24911(12) 0.0463(4) Uani d . 1 . .
H H8 0.1206 0.1007 0.2351 0.056 Uiso calc R 1 . .
C C9 0.01501(17) 0.09158(8) 0.36136(12) 0.0493(4) Uani d . 1 . .
H H9 -0.0702 0.0782 0.3712 0.059 Uiso calc R 1 . .
C C10 0.09125(18) -0.01783(8) 0.37215(13) 0.0526(4) Uani d . 1 . .
C C11 -0.00555(19) -0.03663(8) 0.29722(13) 0.0549(5) Uani d . 1 . .
H H11A -0.0853 -0.0241 0.3216 0.066 Uiso calc R 1 . .
H H11B -0.0056 -0.0820 0.2914 0.066 Uiso calc R 1 . .
C C12 0.0399(2) 0.14835(9) 0.42625(14) 0.0662(6) Uani d . 1 . .
H H12A 0.0341 0.1368 0.4953 0.099 Uiso calc R 1 . .
H H12B -0.0197 0.1804 0.4108 0.099 Uiso calc R 1 . .
H H12C 0.1210 0.1640 0.4139 0.099 Uiso calc R 1 . .
C C13 -0.01396(17) 0.16719(8) 0.21681(12) 0.0476(4) Uani d . 1 . .
C C14 -0.13663(18) 0.17781(9) 0.19508(14) 0.0562(5) Uani d . 1 . .
H H14 -0.1928 0.1451 0.1998 0.067 Uiso calc R 1 . .
C C15 -0.1770(2) 0.23685(9) 0.16622(15) 0.0643(5) Uani d . 1 . .
H H15 -0.2601 0.2436 0.1522 0.077 Uiso calc R 1 . .
C C16 -0.0951(2) 0.28531(9) 0.15823(15) 0.0663(6) Uani d . 1 . .
H H16 -0.1222 0.3248 0.1383 0.080 Uiso calc R 1 . .
C C17 0.0266(2) 0.27512(9) 0.17977(15) 0.0637(5) Uani d . 1 . .
H H17 0.0825 0.3079 0.1747 0.076 Uiso calc R 1 . .
C C18 0.06729(18) 0.21665(8) 0.20889(14) 0.0556(5) Uani d . 1 . .
H H18 0.1505 0.2104 0.2234 0.067 Uiso calc R 1 . .
C C19 -0.57859(17) -0.06524(9) 0.20328(13) 0.0528(4) Uani d . 1 . .
C C20 -0.5541(3) -0.05228(12) 0.10529(16) 0.0890(8) Uani d . 1 . .
H H20 -0.5076 -0.0171 0.0896 0.107 Uiso calc R 1 . .
C C21 -0.5974(3) -0.09052(13) 0.03036(18) 0.1049(9) Uani d . 1 . .
H H21 -0.5814 -0.0806 -0.0357 0.126 Uiso calc R 1 . .
C C22 -0.6634(2) -0.14265(12) 0.05125(19) 0.0848(7) Uani d . 1 . .
H H22 -0.6910 -0.1690 0.0001 0.102 Uiso calc R 1 . .
C C23 -0.6884(2) -0.15582(11) 0.14736(19) 0.0822(7) Uani d . 1 . .
H H23 -0.7340 -0.1914 0.1625 0.099 Uiso calc R 1 . .
C C24 -0.6472(2) -0.11726(10) 0.22268(16) 0.0685(6) Uani d . 1 . .
H H24 -0.6664 -0.1267 0.2884 0.082 Uiso calc R 1 . .
C C25 -0.52358(17) -0.02607(8) 0.28651(13) 0.0519(4) Uani d . 1 . .
H H25 -0.5652 -0.0359 0.3489 0.062 Uiso calc R 1 . .
C C26 -0.51055(17) 0.08491(8) 0.34472(14) 0.0545(5) Uani d . 1 . .
H H26 -0.5551 0.0724 0.4044 0.065 Uiso calc R 1 . .
C C27 -0.37168(17) 0.08639(8) 0.36986(14) 0.0534(4) Uani d . 1 . .
H H27 -0.3269 0.0873 0.3071 0.064 Uiso calc R 1 . .
C C28 -0.32986(17) -0.02759(9) 0.39725(14) 0.0557(5) Uani d . 1 . .
C C29 -0.38718(18) -0.04257(9) 0.29788(14) 0.0602(5) Uani d . 1 . .
H H29A -0.3775 -0.0871 0.2855 0.072 Uiso calc R 1 . .
H H29B -0.3424 -0.0203 0.2469 0.072 Uiso calc R 1 . .
C C30 -0.3340(2) 0.14317(10) 0.43108(18) 0.0744(6) Uani d . 1 . .
H H30A -0.3845 0.1460 0.4889 0.112 Uiso calc R 1 . .
H H30B -0.3442 0.1804 0.3914 0.112 Uiso calc R 1 . .
H H30C -0.2492 0.1392 0.4518 0.112 Uiso calc R 1 . .
C C31 -0.55368(18) 0.14851(10) 0.31237(19) 0.0691(6) Uani d . 1 . .
C C32 -0.5286(2) 0.17105(11) 0.2185(2) 0.0944(8) Uani d . 1 . .
H H32 -0.4888 0.1454 0.1731 0.113 Uiso calc R 1 . .
C C33 -0.5619(3) 0.23130(17) 0.1909(4) 0.1510(17) Uani d U 1 . .
H H33 -0.5456 0.2459 0.1271 0.181 Uiso calc R 1 . .
C C34 -0.6192(4) 0.26937(18) 0.2584(6) 0.180(3) Uani d U 1 . .
H H34 -0.6395 0.3104 0.2413 0.216 Uiso calc R 1 . .
C C35 -0.6460(3) 0.24657(18) 0.3505(5) 0.161(2) Uani d . 1 . .
H H35 -0.6870 0.2720 0.3954 0.193 Uiso calc R 1 . .
C C36 -0.6138(2) 0.18703(12) 0.3781(3) 0.1021(10) Uani d . 1 . .
H H36 -0.6324 0.1724 0.4414 0.122 Uiso calc R 1 . .
N N1 -0.03260(15) 0.05628(7) 0.18881(11) 0.0518(4) Uani d . 1 . .
N N2 0.09714(16) 0.04195(7) 0.39814(11) 0.0550(4) Uani d . 1 . .
N N3 -0.53901(17) 0.04046(7) 0.26410(12) 0.0566(4) Uani d . 1 . .
N N4 -0.33046(16) 0.03138(8) 0.42746(12) 0.0571(4) Uani d . 1 . .
O O1 0.16394(14) -0.05709(6) 0.40701(10) 0.0724(4) Uani d . 1 . .
O O2 -0.28387(14) -0.06962(6) 0.44918(11) 0.0751(4) Uani d . 1 . .
H H1A -0.0273(17) 0.0686(9) 0.1266(15) 0.060(6) Uiso d . 1 . .
H H2A 0.1588(18) 0.0538(9) 0.4403(15) 0.065(6) Uiso d . 1 . .
H H3A -0.616(2) 0.0465(10) 0.2477(16) 0.077(7) Uiso d . 1 . .
H H4A -0.291(2) 0.0403(10) 0.4827(17) 0.073(7) Uiso d . 1 . .

loop_
_atom_site_aniso_label
_atom_site_aniso_U_11
_atom_site_aniso_U_22
_atom_site_aniso_U_33
_atom_site_aniso_U_12
_atom_site_aniso_U_13
_atom_site_aniso_U_23
C1 0.0583(11) 0.0441(10) 0.0432(9) -0.0040(8) 0.0021(8) 0.0013(7)
C2 0.0880(16) 0.0517(12) 0.0632(12) 0.0099(10) -0.0133(11) -0.0067(9)
C3 0.120(2) 0.0524(13) 0.0659(13) -0.0023(13) -0.0062(13) -0.0130(10)
C4 0.0900(17) 0.0830(17) 0.0627(13) -0.0259(14) 0.0033(12) -0.0208(12)
C5 0.0633(14) 0.111(2) 0.0794(15) -0.0023(13) -0.0112(11) -0.0298(14)
C6 0.0635(13) 0.0708(14) 0.0713(13) 0.0067(10) -0.0083(10) -0.0169(11)
C7 0.0540(10) 0.0389(9) 0.0487(9) -0.0007(8) -0.0040(8) 0.0017(7)
C8 0.0548(11) 0.0380(9) 0.0460(9) 0.0003(7) -0.0025(8) 0.0015(7)
C9 0.0594(11) 0.0429(10) 0.0454(9) 0.0030(8) -0.0038(8) 0.0003(7)
C10 0.0696(12) 0.0448(10) 0.0430(9) 0.0034(9) -0.0063(8) 0.0032(8)
C11 0.0725(13) 0.0401(10) 0.0518(10) -0.0040(9) -0.0083(9) 0.0048(8)
C12 0.0933(16) 0.0515(11) 0.0533(11) 0.0069(10) -0.0063(10) -0.0058(9)
C13 0.0605(11) 0.0397(9) 0.0425(9) 0.0014(8) -0.0036(8) 0.0000(7)
C14 0.0619(12) 0.0448(10) 0.0618(11) -0.0033(9) -0.0036(9) 0.0008(8)
C15 0.0677(13) 0.0550(12) 0.0697(13) 0.0111(10) -0.0122(10) -0.0024(10)
C16 0.0933(17) 0.0392(11) 0.0660(12) 0.0083(10) -0.0054(11) 0.0028(9)
C17 0.0812(15) 0.0404(10) 0.0696(12) -0.0061(10) 0.0014(11) -0.0004(9)
C18 0.0632(12) 0.0445(10) 0.0588(11) -0.0032(9) -0.0033(9) -0.0008(8)
C19 0.0559(11) 0.0503(11) 0.0522(10) 0.0020(8) -0.0043(8) 0.0017(8)
C20 0.136(2) 0.0767(16) 0.0541(12) -0.0326(15) 0.0007(13) 0.0039(11)
C21 0.165(3) 0.096(2) 0.0536(13) -0.027(2) -0.0054(15) -0.0060(13)
C22 0.0978(18) 0.0840(17) 0.0718(16) -0.0069(14) -0.0201(13) -0.0205(13)
C23 0.0805(16) 0.0777(16) 0.0879(17) -0.0227(13) -0.0094(13) -0.0082(13)
C24 0.0713(14) 0.0710(14) 0.0632(12) -0.0150(11) -0.0001(10) 0.0004(11)
C25 0.0588(11) 0.0487(10) 0.0483(9) -0.0006(8) 0.0012(8) 0.0039(8)
C26 0.0548(11) 0.0483(10) 0.0605(11) 0.0006(8) 0.0019(9) -0.0014(9)
C27 0.0543(11) 0.0501(11) 0.0557(10) 0.0002(8) 0.0000(8) 0.0034(8)
C28 0.0569(12) 0.0542(11) 0.0556(10) 0.0029(9) -0.0049(9) 0.0044(9)
C29 0.0682(13) 0.0526(11) 0.0596(11) 0.0076(9) -0.0064(9) -0.0045(9)
C30 0.0751(15) 0.0560(13) 0.0912(16) -0.0024(10) -0.0197(12) -0.0040(11)
C31 0.0543(12) 0.0509(12) 0.1012(17) 0.0008(9) -0.0175(11) -0.0044(12)
C32 0.0843(17) 0.0668(15) 0.131(2) -0.0035(12) -0.0251(16) 0.0311(15)
C33 0.105(3) 0.083(2) 0.263(5) -0.0263(18) -0.072(3) 0.079(3)
C34 0.096(3) 0.0458(19) 0.395(8) -0.0086(17) -0.079(4) 0.031(3)
C35 0.084(2) 0.067(2) 0.331(7) 0.0177(19) -0.044(3) -0.062(3)
C36 0.0637(15) 0.0716(16) 0.170(3) 0.0132(12) -0.0193(16) -0.0429(17)
N1 0.0728(11) 0.0384(8) 0.0437(8) -0.0004(7) -0.0091(7) 0.0037(6)
N2 0.0701(11) 0.0454(9) 0.0487(8) 0.0024(7) -0.0149(8) 0.0007(7)
N3 0.0583(11) 0.0499(9) 0.0610(10) 0.0037(8) -0.0101(8) 0.0004(7)
N4 0.0679(11) 0.0538(10) 0.0491(9) 0.0028(8) -0.0096(8) 0.0018(7)
O1 0.0996(11) 0.0519(8) 0.0645(8) 0.0159(8) -0.0274(8) -0.0014(7)
O2 0.0886(11) 0.0569(9) 0.0785(10) 0.0038(7) -0.0264(8) 0.0104(7)

loop_
_atom_type_symbol
_atom_type_description
_atom_type_scat_dispersion_real
_atom_type_scat_dispersion_imag
_atom_type_scat_source
C C 0.0033 0.0016 'International Tables Vol C Tables 4.2.6.8 and 6.1.1.4'
H H 0.0000 0.0000 'International Tables Vol C Tables 4.2.6.8 and 6.1.1.4'
N N 0.0061 0.0033 'International Tables Vol C Tables 4.2.6.8 and 6.1.1.4'
O O 0.0106 0.0060 'International Tables Vol C Tables 4.2.6.8 and 6.1.1.4'

loop_
_geom_angle_atom_site_label_1
_geom_angle_atom_site_label_2
_geom_angle_atom_site_label_3
_geom_angle_site_symmetry_1
_geom_angle_site_symmetry_3
_geom_angle
_geom_angle_publ_flag
C6 C1 C2 . . 117.44(18) ?
C6 C1 C7 . . 123.39(17) ?
C2 C1 C7 . . 119.14(17) ?
C1 C2 C3 . . 121.5(2) ?
C1 C2 H2 . . 119.2 ?
C3 C2 H2 . . 119.2 ?
C4 C3 C2 . . 120.2(2) ?
C4 C3 H3 . . 119.9 ?
C2 C3 H3 . . 119.9 ?
C3 C4 C5 . . 119.4(2) ?
C3 C4 H4 . . 120.3 ?
C5 C4 H4 . . 120.3 ?
C4 C5 C6 . . 120.5(2) ?
C4 C5 H5 . . 119.8 ?
C6 C5 H5 . . 119.8 ?
C1 C6 C5 . . 120.9(2) ?
C1 C6 H6 . . 119.5 ?
C5 C6 H6 . . 119.5 ?
N1 C7 C1 . . 110.20(14) ?
N1 C7 C11 . . 111.32(14) ?
C1 C7 C11 . . 108.75(14) ?
N1 C7 H7 . . 108.8 ?
C1 C7 H7 . . 108.8 ?
C11 C7 H7 . . 108.8 ?
N1 C8 C13 . . 107.78(13) ?
N1 C8 C9 . . 111.05(14) ?
C13 C8 C9 . . 112.28(14) ?
N1 C8 H8 . . 108.5 ?
C13 C8 H8 . . 108.5 ?
C9 C8 H8 . . 108.5 ?
N2 C9 C12 . . 106.57(14) ?
N2 C9 C8 . . 111.11(14) ?
C12 C9 C8 . . 113.98(15) ?
N2 C9 H9 . . 108.3 ?
C12 C9 H9 . . 108.3 ?
C8 C9 H9 . . 108.3 ?
O1 C10 N2 . . 121.76(17) ?
O1 C10 C11 . . 120.52(16) ?
N2 C10 C11 . . 117.72(16) ?
C10 C11 C7 . . 114.13(15) ?
C10 C11 H11A . . 108.7 ?
C7 C11 H11A . . 108.7 ?
C10 C11 H11B . . 108.7 ?
C7 C11 H11B . . 108.7 ?
H11A C11 H11B . . 107.6 ?
C9 C12 H12A . . 109.5 ?
C9 C12 H12B . . 109.5 ?
H12A C12 H12B . . 109.5 ?
C9 C12 H12C . . 109.5 ?
H12A C12 H12C . . 109.5 ?
H12B C12 H12C . . 109.5 ?
C14 C13 C18 . . 118.40(16) ?
C14 C13 C8 . . 121.63(16) ?
C18 C13 C8 . . 119.96(16) ?
C13 C14 C15 . . 120.50(18) ?
C13 C14 H14 . . 119.8 ?
C15 C14 H14 . . 119.8 ?
C16 C15 C14 . . 120.38(19) ?
C16 C15 H15 . . 119.8 ?
C14 C15 H15 . . 119.8 ?
C17 C16 C15 . . 119.41(18) ?
C17 C16 H16 . . 120.3 ?
C15 C16 H16 . . 120.3 ?
C16 C17 C18 . . 120.56(19) ?
C16 C17 H17 . . 119.7 ?
C18 C17 H17 . . 119.7 ?
C17 C18 C13 . . 120.75(19) ?
C17 C18 H18 . . 119.6 ?
C13 C18 H18 . . 119.6 ?
C24 C19 C20 . . 117.58(19) ?
C24 C19 C25 . . 121.33(17) ?
C20 C19 C25 . . 120.94(18) ?
C21 C20 C19 . . 120.7(2) ?
C21 C20 H20 . . 119.6 ?
C19 C20 H20 . . 119.6 ?
C22 C21 C20 . . 120.8(2) ?
C22 C21 H21 . . 119.6 ?
C20 C21 H21 . . 119.6 ?
C23 C22 C21 . . 119.0(2) ?
C23 C22 H22 . . 120.5 ?
C21 C22 H22 . . 120.5 ?
C22 C23 C24 . . 120.5(2) ?
C22 C23 H23 . . 119.7 ?
C24 C23 H23 . . 119.7 ?
C19 C24 C23 . . 121.3(2) ?
C19 C24 H24 . . 119.3 ?
C23 C24 H24 . . 119.3 ?
N3 C25 C19 . . 110.16(14) ?
N3 C25 C29 . . 110.58(16) ?
C19 C25 C29 . . 108.39(15) ?
N3 C25 H25 . . 109.2 ?
C19 C25 H25 . . 109.2 ?
C29 C25 H25 . . 109.2 ?
N3 C26 C31 . . 108.24(16) ?
N3 C26 C27 . . 111.45(15) ?
C31 C26 C27 . . 110.15(15) ?
N3 C26 H26 . . 109.0 ?
C31 C26 H26 . . 109.0 ?
C27 C26 H26 . . 109.0 ?
N4 C27 C30 . . 106.14(15) ?
N4 C27 C26 . . 112.67(15) ?
C30 C27 C26 . . 112.83(16) ?
N4 C27 H27 . . 108.3 ?
C30 C27 H27 . . 108.3 ?
C26 C27 H27 . . 108.3 ?
O2 C28 N4 . . 121.56(17) ?
O2 C28 C29 . . 120.27(18) ?
N4 C28 C29 . . 118.17(17) ?
C28 C29 C25 . . 115.22(16) ?
C28 C29 H29A . . 108.5 ?
C25 C29 H29A . . 108.5 ?
C28 C29 H29B . . 108.5 ?
C25 C29 H29B . . 108.5 ?
H29A C29 H29B . . 107.5 ?
C27 C30 H30A . . 109.5 ?
C27 C30 H30B . . 109.5 ?
H30A C30 H30B . . 109.5 ?
C27 C30 H30C . . 109.5 ?
H30A C30 H30C . . 109.5 ?
H30B C30 H30C . . 109.5 ?
C36 C31 C32 . . 118.7(2) ?
C36 C31 C26 . . 120.3(2) ?
C32 C31 C26 . . 120.9(2) ?
C31 C32 C33 . . 120.8(4) ?
C31 C32 H32 . . 119.6 ?
C33 C32 H32 . . 119.6 ?
C34 C33 C32 . . 119.5(5) ?
C34 C33 H33 . . 120.2 ?
C32 C33 H33 . . 120.2 ?
C35 C34 C33 . . 119.5(4) ?
C35 C34 H34 . . 120.2 ?
C33 C34 H34 . . 120.2 ?
C34 C35 C36 . . 121.2(5) ?
C34 C35 H35 . . 119.4 ?
C36 C35 H35 . . 119.4 ?
C35 C36 C31 . . 120.3(4) ?
C35 C36 H36 . . 119.9 ?
C31 C36 H36 . . 119.9 ?
C7 N1 C8 . . 118.18(14) ?
C7 N1 H1A . . 107.0(12) ?
C8 N1 H1A . . 106.2(12) ?
C10 N2 C9 . . 125.64(16) ?
C10 N2 H2A . . 117.7(13) ?
C9 N2 H2A . . 116.6(13) ?
C25 N3 C26 . . 117.12(15) ?
C25 N3 H3A . . 107.6(15) ?
C26 N3 H3A . . 106.1(15) ?
C28 N4 C27 . . 127.07(16) ?
C28 N4 H4A . . 117.6(14) ?
C27 N4 H4A . . 114.3(14) ?

loop_
_geom_bond_atom_site_label_1
_geom_bond_atom_site_label_2
_geom_bond_site_symmetry_2
_geom_bond_distance
_geom_bond_publ_flag
C1 C6 . 1.369(3) ?
C1 C2 . 1.373(3) ?
C1 C7 . 1.513(2) ?
C2 C3 . 1.379(3) ?
C2 H2 . 0.9300 ?
C3 C4 . 1.349(3) ?
C3 H3 . 0.9300 ?
C4 C5 . 1.364(3) ?
C4 H4 . 0.9300 ?
C5 C6 . 1.381(3) ?
C5 H5 . 0.9300 ?
C6 H6 . 0.9300 ?
C7 N1 . 1.455(2) ?
C7 C11 . 1.535(2) ?
C7 H7 . 0.9800 ?
C8 N1 . 1.462(2) ?
C8 C13 . 1.511(2) ?
C8 C9 . 1.539(2) ?
C8 H8 . 0.9800 ?
C9 N2 . 1.463(2) ?
C9 C12 . 1.511(2) ?
C9 H9 . 0.9800 ?
C10 O1 . 1.236(2) ?
C10 N2 . 1.322(2) ?
C10 C11 . 1.493(2) ?
C11 H11A . 0.9700 ?
C11 H11B . 0.9700 ?
C12 H12A . 0.9600 ?
C12 H12B . 0.9600 ?
C12 H12C . 0.9600 ?
C13 C14 . 1.377(3) ?
C13 C18 . 1.381(2) ?
C14 C15 . 1.385(3) ?
C14 H14 . 0.9300 ?
C15 C16 . 1.369(3) ?
C15 H15 . 0.9300 ?
C16 C17 . 1.365(3) ?
C16 H16 . 0.9300 ?
C17 C18 . 1.376(3) ?
C17 H17 . 0.9300 ?
C18 H18 . 0.9300 ?
C19 C24 . 1.364(3) ?
C19 C20 . 1.372(3) ?
C19 C25 . 1.506(2) ?
C20 C21 . 1.369(3) ?
C20 H20 . 0.9300 ?
C21 C22 . 1.355(4) ?
C21 H21 . 0.9300 ?
C22 C23 . 1.350(3) ?
C22 H22 . 0.9300 ?
C23 C24 . 1.369(3) ?
C23 H23 . 0.9300 ?
C24 H24 . 0.9300 ?
C25 N3 . 1.459(2) ?
C25 C29 . 1.527(3) ?
C25 H25 . 0.9800 ?
C26 N3 . 1.465(2) ?
C26 C31 . 1.496(3) ?
C26 C27 . 1.539(3) ?
C26 H26 . 0.9800 ?
C27 N4 . 1.469(2) ?
C27 C30 . 1.514(3) ?
C27 H27 . 0.9800 ?
C28 O2 . 1.234(2) ?
C28 N4 . 1.321(2) ?
C28 C29 . 1.492(3) ?
C29 H29A . 0.9700 ?
C29 H29B . 0.9700 ?
C30 H30A . 0.9600 ?
C30 H30B . 0.9600 ?
C30 H30C . 0.9600 ?
C31 C36 . 1.377(3) ?
C31 C32 . 1.378(4) ?
C32 C33 . 1.382(4) ?
C32 H32 . 0.9300 ?
C33 C34 . 1.373(7) ?
C33 H33 . 0.9300 ?
C34 C35 . 1.363(8) ?
C34 H34 . 0.9300 ?
C35 C36 . 1.366(5) ?
C35 H35 . 0.9300 ?
C36 H36 . 0.9300 ?
N1 H1A . 0.876(19) ?
N2 H2A . 0.90(2) ?
N3 H3A . 0.87(2) ?
N4 H4A . 0.87(2) ?

loop_
_geom_hbond_atom_site_label_D
_geom_hbond_atom_site_label_H
_geom_hbond_atom_site_label_A
_geom_hbond_site_symmetry_A
_geom_hbond_distance_DH
_geom_hbond_distance_HA
_geom_hbond_distance_DA
_geom_hbond_angle_DHA
_geom_hbond_publ_flag
C6 H6 N1 . 0.93 2.45 2.797(2) 102 y
N2 H2A O2 3_556 0.90(2) 2.02(2) 2.911(2) 170.2(18) y
N4 H4A O1 3_556 0.87(2) 2.03(2) 2.884(2) 167(2) y
N1 H1A Cg1 3_555 0.88(2) 2.93(2) 3.707(2) 149.5(2) y
C18 H18 Cg5 1_655 0.93 2.95 3.872(2) 171 y

loop_
_geom_torsion_atom_site_label_1
_geom_torsion_atom_site_label_2
_geom_torsion_atom_site_label_3
_geom_torsion_atom_site_label_4
_geom_torsion_site_symmetry_1
_geom_torsion_site_symmetry_2
_geom_torsion_site_symmetry_3
_geom_torsion_site_symmetry_4
_geom_torsion
_geom_torsion_publ_flag
C6 C1 C2 C3 . . . . -1.7(3) ?
C7 C1 C2 C3 . . . . 176.56(19) ?
C1 C2 C3 C4 . . . . 0.6(4) ?
C2 C3 C4 C5 . . . . 1.0(4) ?
C3 C4 C5 C6 . . . . -1.5(4) ?
C2 C1 C6 C5 . . . . 1.2(3) ?
C7 C1 C6 C5 . . . . -177.0(2) ?
C4 C5 C6 C1 . . . . 0.3(4) ?
C6 C1 C7 N1 . . . . -14.8(2) ?
C2 C1 C7 N1 . . . . 167.09(17) ?
C6 C1 C7 C11 . . . . 107.5(2) ?
C2 C1 C7 C11 . . . . -70.6(2) ?
N1 C8 C9 N2 . . . . 79.72(18) ?
C13 C8 C9 N2 . . . . -159.53(15) ?
N1 C8 C9 C12 . . . . -159.86(16) ?
C13 C8 C9 C12 . . . . -39.1(2) ?
O1 C10 C11 C7 . . . . -113.7(2) ?
N2 C10 C11 C7 . . . . 65.3(2) ?
N1 C7 C11 C10 . . . . -79.9(2) ?
C1 C7 C11 C10 . . . . 158.55(16) ?
N1 C8 C13 C14 . . . . 40.2(2) ?
C9 C8 C13 C14 . . . . -82.4(2) ?
N1 C8 C13 C18 . . . . -140.06(17) ?
C9 C8 C13 C18 . . . . 97.33(19) ?
C18 C13 C14 C15 . . . . -0.1(3) ?
C8 C13 C14 C15 . . . . 179.61(17) ?
C13 C14 C15 C16 . . . . 0.5(3) ?
C14 C15 C16 C17 . . . . -0.5(3) ?
C15 C16 C17 C18 . . . . 0.3(3) ?
C16 C17 C18 C13 . . . . 0.1(3) ?
C14 C13 C18 C17 . . . . -0.1(3) ?
C8 C13 C18 C17 . . . . -179.88(17) ?
C24 C19 C20 C21 . . . . 0.0(4) ?
C25 C19 C20 C21 . . . . 175.5(2) ?
C19 C20 C21 C22 . . . . -1.3(5) ?
C20 C21 C22 C23 . . . . 1.5(5) ?
C21 C22 C23 C24 . . . . -0.4(4) ?
C20 C19 C24 C23 . . . . 1.2(3) ?
C25 C19 C24 C23 . . . . -174.4(2) ?
C22 C23 C24 C19 . . . . -1.0(4) ?
C24 C19 C25 N3 . . . . -137.32(19) ?
C20 C19 C25 N3 . . . . 47.3(3) ?
C24 C19 C25 C29 . . . . 101.6(2) ?
C20 C19 C25 C29 . . . . -73.8(2) ?
N3 C26 C27 N4 . . . . -75.63(19) ?
C31 C26 C27 N4 . . . . 164.21(17) ?
N3 C26 C27 C30 . . . . 164.19(16) ?
C31 C26 C27 C30 . . . . 44.0(2) ?
O2 C28 C29 C25 . . . . 119.9(2) ?
N4 C28 C29 C25 . . . . -59.8(2) ?
N3 C25 C29 C28 . . . . 81.2(2) ?
C19 C25 C29 C28 . . . . -157.99(16) ?
N3 C26 C31 C36 . . . . 137.3(2) ?
C27 C26 C31 C36 . . . . -100.6(2) ?
N3 C26 C31 C32 . . . . -46.1(3) ?
C27 C26 C31 C32 . . . . 75.9(2) ?
C36 C31 C32 C33 . . . . 0.6(4) ?
C26 C31 C32 C33 . . . . -176.0(2) ?
C31 C32 C33 C34 . . . . 0.9(5) ?
C32 C33 C34 C35 . . . . -2.1(6) ?
C33 C34 C35 C36 . . . . 1.9(7) ?
C34 C35 C36 C31 . . . . -0.4(5) ?
C32 C31 C36 C35 . . . . -0.9(4) ?
C26 C31 C36 C35 . . . . 175.7(2) ?
C1 C7 N1 C8 . . . . -173.45(15) ?
C11 C7 N1 C8 . . . . 65.8(2) ?
C13 C8 N1 C7 . . . . 169.15(15) ?
C9 C8 N1 C7 . . . . -67.5(2) ?
O1 C10 N2 C9 . . . . -179.67(18) ?
C11 C10 N2 C9 . . . . 1.4(3) ?
C12 C9 N2 C10 . . . . 168.85(18) ?
C8 C9 N2 C10 . . . . -66.4(2) ?
C19 C25 N3 C26 . . . . 169.44(16) ?
C29 C25 N3 C26 . . . . -70.8(2) ?
C31 C26 N3 C25 . . . . -169.93(17) ?
C27 C26 N3 C25 . . . . 68.8(2) ?
O2 C28 N4 C27 . . . . 174.06(18) ?
C29 C28 N4 C27 . . . . -6.2(3) ?
C30 C27 N4 C28 . . . . -170.8(2) ?
C26 C27 N4 C28 . . . . 65.3(2) ?
